data_7159129
loop_
_publ_author_name
'Kohei, Miki'
'Takizawa, Naoki'
'Tsutsumi, Ryosuke'
'Xu, Wei'
'Kumagai, Naoya'

_publ_section_title
;
 Azo-tagged C4N4 fluorophores: unusual overcrowded structures and their
 application to fluorescent imaging.
;
_journal_issue 14
_journal_name_full 'Organic &amp; biomolecular chemistry'
_journal_page_first 2889
_journal_page_last 2893
_journal_paper_doi 10.1039/d3ob00049d
_journal_volume 21
_journal_year 2023
_chemical_formula_moiety '2(C3 H7 N O), C40 H40 N8'
_chemical_formula_sum 'C46 H54 N10 O2'
_chemical_formula_weight 778.99
_space_group_crystal_system monoclinic
_space_group_IT_number 14
_space_group_name_Hall '-P 2yn'
_space_group_name_H-M_alt 'P 1 21/n 1'
_atom_sites_solution_hydrogens geom
_atom_sites_solution_primary dual
_audit_creation_date 2022-01-27
_audit_creation_method
;
Olex2 1.5
(compiled 2021.12.09 svn.r5202d8cf for OlexSys, GUI svn.r6439)
;
_audit_update_record
;
2023-01-07 deposited with the CCDC.	2023-01-26 downloaded from the CCDC.
;
_cell_angle_alpha 90
_cell_angle_beta 102.6430(10)
_cell_angle_gamma 90
_cell_formula_units_Z 4
_cell_length_a 11.83720(10)
_cell_length_b 23.7847(2)
_cell_length_c 15.47280(10)
_cell_measurement_reflns_used 38759
_cell_measurement_temperature 93.15
_cell_measurement_theta_max 76.4980
_cell_measurement_theta_min 3.4590
_cell_volume 4250.65(6)
_computing_cell_refinement 'CrysAlisPro 1.171.41.110a (Rigaku OD, 2021)'
_computing_data_collection 'CrysAlisPro 1.171.41.110a (Rigaku OD, 2021)'
_computing_data_reduction 'CrysAlisPro 1.171.41.110a (Rigaku OD, 2021)'
_computing_molecular_graphics 'Olex2 1.5 (Dolomanov et al., 2009)'
_computing_publication_material 'Olex2 1.5 (Dolomanov et al., 2009)'
_computing_structure_refinement 'SHELXL 2018/3 (Sheldrick, 2015)'
_computing_structure_solution 'SHELXT 2018/2 (Sheldrick, 2018)'
_diffrn_ambient_temperature 93.15
_diffrn_detector 'Rigaku HyPix-6000 area detector'
_diffrn_detector_area_resol_mean 10.0
_diffrn_detector_type 'HPC area detector'
_diffrn_measured_fraction_theta_full 1.000
_diffrn_measured_fraction_theta_max 0.978
_diffrn_measurement_details
;
List of Runs (angles in degrees, time in seconds):

  # Type    Start    End  Width  t~exp~   \w     \q     \k     \f   Frames
#--------------------------------------------------------------------------
  1  \w   -118.00 -39.00   0.50    0.43    --  -48.46 160.00  16.00  158
  2  \w   -120.00 -58.00   0.50    0.43    --  -48.46-160.00 -13.00  124
  3  \w    -93.00 -19.00   0.50    0.43    --  -48.46 118.00-135.00  148
  4  \w     33.00 119.00   0.50    0.43    --   48.46-160.00 -13.00  172
  5  \w     13.00  93.00   0.50    0.43    --   48.46-118.00 138.00  160
  6  \w     52.00 120.00   0.50    0.43    --   48.46 160.00  16.00  136
  7  \w   -135.00 -39.00   0.50    1.12    -- -100.00 160.00  16.00  192
  8  \w   -109.00 -27.00   0.50    1.12    -- -100.00 118.00-135.00  164
  9  \w   -173.00 -87.00   0.50    1.12    -- -100.00-118.00 138.00  172
 10  \w   -158.00 -58.00   0.50    1.12    -- -100.00-160.00 -13.00  200
 11  \w     35.00 109.00   0.50    1.12    --  107.23-118.00 138.00  148
 12  \w     52.00 158.00   0.50    1.12    --  107.23 160.00  16.00  212
 13  \w     35.00 135.00   0.50    1.12    --  107.23-160.00 -13.00  200
 14  \w     81.00 174.00   0.50    1.12    --  107.23 118.00-135.00  186
 15  \w   -120.00 -33.00   0.50    0.43    --  -48.46 -57.00  30.00  174
 16  \w   -120.00 -26.00   0.50    0.43    --  -48.46 -77.00 150.00  188
 17  \w    -20.00  27.00   0.50    0.43    --  -48.46  19.00 120.00   94
 18  \w    -26.00  20.00   0.50    0.43    --   48.46 -19.00 -90.00   92
 19  \w    -26.00  20.00   0.50    0.43    --   48.46 -19.00  90.00   92
 20  \w    -26.00  20.00   0.50    0.43    --   48.46 -19.00  60.00   92
 21  \w    -73.00 -27.00   0.50    1.12    -- -100.00  61.00-180.00   92
 22  \w   -122.00 -31.00   0.50    1.12    -- -100.00 140.00 139.45  182
 23  \w   -109.00 -27.00   0.50    1.12    -- -100.00 125.00 -30.00  164
 24  \w    -70.00 -30.00   0.50    1.12    -- -100.00  61.00-120.00   80
 25  \w   -173.00 -82.00   0.50    1.12    -- -100.00 -65.00  78.87  182
 26  \w   -108.00 -72.00   0.50    1.12    -- -100.00 111.00-141.88   72
 27  \w    -73.00 -48.00   0.50    1.12    -- -100.00  61.00  60.00   50
 28  \w    -73.00 -28.00   0.50    1.12    -- -100.00  61.00  90.00   90
 29  \w    -69.00 -27.00   0.50    1.12    -- -100.00  61.00-150.00   84
 30  \w   -157.00 -89.00   0.50    1.12    -- -100.00 -56.00  47.43  136
 31  \w    148.00 173.00   0.50    1.12    --  107.23  30.00  30.00   50
 32  \w     95.00 122.00   0.50    1.12    --  107.23  30.00  30.00   54
 33  \w     35.00 105.00   0.50    1.12    --  107.23 -95.00 -60.00  140
 34  \w    149.00 174.00   0.50    1.12    --  107.23  45.00 -60.00   50
 35  \w    103.00 130.00   0.50    1.12    --  107.23  45.00 -60.00   54
 36  \w     95.00 158.00   0.50    1.12    --  107.23  30.00-150.00  126
 37  \w    135.00 174.00   0.50    1.12    --  107.23  45.00-150.00   78
 38  \w    101.00 127.00   0.50    1.12    --  107.23  45.00-150.00   52
 39  \w     65.00 105.00   0.50    1.12    --  107.23 -95.00   0.00   80
 40  \w     36.00  67.00   0.50    1.12    --  107.23 -61.00 120.00   62
 41  \w     96.00 172.00   0.50    1.12    --  107.23  30.00 150.00  152
 42  \w     36.00  83.00   0.50    1.12    --  107.23 -95.00 150.00   94
 43  \w     56.00  97.00   0.50    1.12    --  107.23 -77.00 -60.00   82
;
_diffrn_measurement_device 'four-circle diffractometer'
_diffrn_measurement_device_type 'Rigaku XtaLAB Synergy-Custom'
_diffrn_measurement_method '\w scans'
_diffrn_orient_matrix_type 'CrysAlisPro convention (1999,Acta A55,543-557)'
_diffrn_orient_matrix_UB_11 0.0161332000
_diffrn_orient_matrix_UB_12 -0.0641124000
_diffrn_orient_matrix_UB_13 -0.0050156000
_diffrn_orient_matrix_UB_21 0.0460398000
_diffrn_orient_matrix_UB_22 -0.0019912000
_diffrn_orient_matrix_UB_23 0.1011340000
_diffrn_orient_matrix_UB_31 -0.1241158000
_diffrn_orient_matrix_UB_32 -0.0089827000
_diffrn_orient_matrix_UB_33 0.0128206000
_diffrn_radiation_monochromator 'multi-layer mirror optics'
_diffrn_radiation_probe x-ray
_diffrn_radiation_type 'Cu K\a'
_diffrn_radiation_wavelength 1.54184
_diffrn_reflns_av_R_equivalents 0.0389
_diffrn_reflns_av_unetI/netI 0.0215
_diffrn_reflns_Laue_measured_fraction_full 1.000
_diffrn_reflns_Laue_measured_fraction_max 0.978
_diffrn_reflns_limit_h_max 11
_diffrn_reflns_limit_h_min -14
_diffrn_reflns_limit_k_max 29
_diffrn_reflns_limit_k_min -29
_diffrn_reflns_limit_l_max 19
_diffrn_reflns_limit_l_min -19
_diffrn_reflns_number 80504
_diffrn_reflns_point_group_measured_fraction_full 1.000
_diffrn_reflns_point_group_measured_fraction_max 0.978
_diffrn_reflns_theta_full 67.684
_diffrn_reflns_theta_max 76.889
_diffrn_reflns_theta_min 3.467
_diffrn_source 'rotating anode X-ray generator'
_diffrn_source_type micromax007
_exptl_absorpt_coefficient_mu 0.612
_exptl_absorpt_correction_T_max 1.00000
_exptl_absorpt_correction_T_min 0.73607
_exptl_absorpt_correction_type multi-scan
_exptl_absorpt_process_details
;
CrysAlisPro 1.171.41.110a (Rigaku Oxford Diffraction, 2021)
Empirical absorption correction using spherical harmonics,
implemented in SCALE3 ABSPACK scaling algorithm.
;
_exptl_crystal_colour 'clear light orange'
_exptl_crystal_colour_lustre clear
_exptl_crystal_colour_modifier light
_exptl_crystal_colour_primary orange
_exptl_crystal_density_diffrn 1.217
_exptl_crystal_description plate
_exptl_crystal_F_000 1664
_exptl_crystal_size_max 0.2
_exptl_crystal_size_mid 0.08
_exptl_crystal_size_min 0.03
_refine_diff_density_max 0.733
_refine_diff_density_min -0.338
_refine_diff_density_rms 0.047
_refine_ls_extinction_method none
_refine_ls_goodness_of_fit_ref 1.029
_refine_ls_hydrogen_treatment constr
_refine_ls_matrix_type full
_refine_ls_number_parameters 535
_refine_ls_number_reflns 8760
_refine_ls_number_restraints 0
_refine_ls_restrained_S_all 1.029
_refine_ls_R_factor_all 0.0552
_refine_ls_R_factor_gt 0.0483
_refine_ls_shift/su_max 0.000
_refine_ls_shift/su_mean 0.000
_refine_ls_structure_factor_coef Fsqd
_refine_ls_weighting_details 'w=1/[\s^2^(Fo^2^)+(0.0626P)^2^+2.7736P] where P=(Fo^2^+2Fc^2^)/3'
_refine_ls_weighting_scheme calc
_refine_ls_wR_factor_gt 0.1289
_refine_ls_wR_factor_ref 0.1345
_reflns_Friedel_coverage 0.000
_reflns_number_gt 7622
_reflns_number_total 8760
_reflns_threshold_expression 'I > 2\s(I)'
_cod_data_source_file d3ob00049d2.cif
_cod_data_source_block exp_705
_cod_depositor_comments 'Adding full bibliography for 7159126--7159129.cif.'
_cod_database_code 7159129
_shelx_shelxl_version_number 2018/3
_chemical_oxdiff_formula 'C H N'
_chemical_oxdiff_usercomment '220125_MK_2, 6-Me'
_shelx_space_group_comment
;
The symmetry employed for this shelxl refinement is uniquely defined
by the following loop, which should always be used as a source of
symmetry information in preference to the above space-group names.
They are only intended as comments.
;
_olex2_refinement_description
;
1. Fixed Uiso
 At 1.2 times of:
  All C(H) groups, All N(H,H) groups
 At 1.5 times of:
  All C(H,H,H) groups
2.a Aromatic/amide H refined with riding coordinates:
 C00U(H00U), C00Y(H00Y), C00Z(H00Z), C011(H011), C20(H20), C017(H017),
 C018(H018), C01B(H01S), C01C(H01T), C01E(H01U), C01F(H01V), C01G(H01W),
 C01H(H01X), C21(H21)
2.b X=CH2 refined with riding coordinates:
 N009(H00A,H00B), N00A(H00C,H00D)
2.c Idealised Me refined as rotating group:
 C00X(H00E,H00F,H00G), C010(H01A,H01B,H01C), C012(H01D,H01E,H01F), C015(H01G,
 H01H,H01I), C016(H01J,H01K,H01L), C019(H01M,H01N,H01O), C01A(H01P,H01Q,H01R),
 C01D(H01Z,H,HA), C01I(H01,HB,HC), C01K(H01Y,HD,HE), C01L(H1,HF,HG), C01M(H2,HH,
 HI)
;
_olex2_submission_special_instructions 'No special instructions were received'
_oxdiff_exptl_absorpt_empirical_details
;
Empirical correction (ABSPACK) includes:
- Absorption correction using spherical harmonics
- Frame scaling
;
_oxdiff_exptl_absorpt_empirical_full_max 1.345
_oxdiff_exptl_absorpt_empirical_full_min 0.790

loop_
_space_group_symop_operation_xyz
'x, y, z'
'-x+1/2, y+1/2, -z+1/2'
'-x, -y, -z'
'x-1/2, -y-1/2, z-1/2'

loop_
_atom_site_label
_atom_site_type_symbol
_atom_site_fract_x
_atom_site_fract_y
_atom_site_fract_z
_atom_site_U_iso_or_equiv
_atom_site_adp_type
_atom_site_occupancy
_atom_site_site_symmetry_order
_atom_site_calc_flag
_atom_site_refinement_flags_posn
_atom_site_refinement_flags_adp
_atom_site_refinement_flags_occupancy
_atom_site_disorder_assembly
_atom_site_disorder_group
O1 O 0.27189(11) 0.20337(5) 0.36143(9) 0.0381(3) Uani 1 1 d . . . . .
N002 N 0.26919(10) 0.48872(5) 0.73766(8) 0.0222(3) Uani 1 1 d . . . . .
N003 N 0.56200(11) 0.46784(5) 0.70438(8) 0.0232(3) Uani 1 1 d . . . . .
O2 O -0.23584(11) 0.66899(6) 0.79602(10) 0.0431(3) Uani 1 1 d . . . . .
N005 N -0.12548(11) 0.47671(5) 0.70755(9) 0.0235(3) Uani 1 1 d . . . . .
N006 N 0.18649(10) 0.45676(5) 0.74453(8) 0.0228(3) Uani 1 1 d . . . . .
N007 N 0.51735(11) 0.38893(5) 0.78828(9) 0.0251(3) Uani 1 1 d . . . . .
N008 N -0.03678(11) 0.56151(6) 0.77383(9) 0.0266(3) Uani 1 1 d . . . . .
N009 N -0.23468(11) 0.55372(6) 0.72604(10) 0.0308(3) Uani 1 1 d . . . . .
H00A H -0.297052 0.534201 0.702672 0.037 Uiso 1 1 calc R U . . .
H00B H -0.241243 0.588588 0.743306 0.037 Uiso 1 1 calc R U . . .
N00A N 0.69434(11) 0.39745(6) 0.75196(10) 0.0301(3) Uani 1 1 d . . . . .
H00C H 0.714846 0.365669 0.780169 0.036 Uiso 1 1 calc R U . . .
H00D H 0.743450 0.415347 0.726509 0.036 Uiso 1 1 calc R U . . .
N00B N 0.16901(12) 0.27897(6) 0.39214(10) 0.0324(3) Uani 1 1 d . . . . .
N00C N -0.08096(13) 0.71730(6) 0.87572(10) 0.0337(3) Uani 1 1 d . . . . .
C00D C 0.45629(12) 0.48817(6) 0.70178(10) 0.0212(3) Uani 1 1 d . . . . .
C00E C -0.02033(12) 0.45482(6) 0.71313(10) 0.0217(3) Uani 1 1 d . . . . .
C00F C 0.37545(12) 0.46050(6) 0.74121(10) 0.0216(3) Uani 1 1 d . . . . .
C00G C 0.34484(12) 0.37558(6) 0.83848(10) 0.0232(3) Uani 1 1 d . . . . .
C00H C 0.41191(12) 0.40974(6) 0.78537(10) 0.0227(3) Uani 1 1 d . . . . .
C00I C 0.08157(12) 0.48528(6) 0.74487(10) 0.0220(3) Uani 1 1 d . . . . .
C00J C 0.43078(12) 0.54296(6) 0.65402(10) 0.0230(3) Uani 1 1 d . . . . .
C00K C 0.58850(13) 0.41855(6) 0.74776(10) 0.0239(3) Uani 1 1 d . . . . .
C00L C -0.12968(13) 0.53033(6) 0.73533(11) 0.0246(3) Uani 1 1 d . . . . .
C00M C -0.02231(12) 0.39477(6) 0.68429(11) 0.0240(3) Uani 1 1 d . . . . .
C00N C 0.06812(13) 0.53906(6) 0.77985(10) 0.0234(3) Uani 1 1 d . . . . .
C00O C -0.02280(13) 0.35296(7) 0.74791(12) 0.0281(3) Uani 1 1 d . . . . .
C00P C 0.28885(13) 0.32641(6) 0.80169(11) 0.0272(3) Uani 1 1 d . . . . .
C00Q C 0.16369(13) 0.57411(7) 0.83364(11) 0.0268(3) Uani 1 1 d . . . . .
C00R C 0.35165(13) 0.39001(7) 0.92690(11) 0.0276(3) Uani 1 1 d . . . . .
C00S C 0.37666(14) 0.54372(7) 0.56417(11) 0.0288(3) Uani 1 1 d . . . . .
C00T C 0.46888(13) 0.59241(7) 0.70017(11) 0.0280(3) Uani 1 1 d . . . . .
C00U C 0.24443(14) 0.29035(7) 0.85728(13) 0.0319(4) Uani 1 1 d . . . . .
H00U H 0.207196 0.256504 0.834025 0.038 Uiso 1 1 calc R U . . .
C00V C -0.03764(14) 0.38206(7) 0.59407(11) 0.0289(3) Uani 1 1 d . . . . .
C00W C 0.21028(14) 0.61883(7) 0.79399(12) 0.0308(4) Uani 1 1 d . . . . .
C00X C -0.00414(15) 0.36804(7) 0.84434(12) 0.0330(4) Uani 1 1 d . . . . .
H00E H 0.073540 0.383927 0.864609 0.049 Uiso 1 1 calc R U . . .
H00F H -0.011705 0.334225 0.878816 0.049 Uiso 1 1 calc R U . . .
H00G H -0.062100 0.395809 0.852471 0.049 Uiso 1 1 calc R U . . .
C00Y C -0.04090(14) 0.29758(7) 0.71880(14) 0.0360(4) Uani 1 1 d . . . . .
H00Y H -0.041427 0.268479 0.760761 0.043 Uiso 1 1 calc R U . . .
C00Z C 0.30501(14) 0.35314(8) 0.98010(11) 0.0330(4) Uani 1 1 d . . . . .
H00Z H 0.308365 0.362348 1.040354 0.040 Uiso 1 1 calc R U . . .
C010 C 0.40885(15) 0.44404(8) 0.96403(12) 0.0338(4) Uani 1 1 d . . . . .
H01A H 0.395497 0.450129 1.023634 0.051 Uiso 1 1 calc R U . . .
H01B H 0.376005 0.475435 0.925646 0.051 Uiso 1 1 calc R U . . .
H01C H 0.492260 0.441698 0.966953 0.051 Uiso 1 1 calc R U . . .
C011 C 0.25390(14) 0.30324(8) 0.94562(12) 0.0347(4) Uani 1 1 d . . . . .
H011 H 0.225192 0.277734 0.982924 0.042 Uiso 1 1 calc R U . . .
C012 C 0.52199(15) 0.59085(8) 0.79801(12) 0.0340(4) Uani 1 1 d . . . . .
H01D H 0.464753 0.576942 0.830011 0.051 Uiso 1 1 calc R U . . .
H01E H 0.546423 0.628802 0.818672 0.051 Uiso 1 1 calc R U . . .
H01F H 0.589318 0.565775 0.808959 0.051 Uiso 1 1 calc R U . . .
C20 C 0.26415(15) 0.25282(8) 0.38114(12) 0.0339(4) Uani 1 1 d . . . . .
H20 H 0.332850 0.274684 0.389393 0.041 Uiso 1 1 calc R U . . .
C014 C 0.19499(14) 0.56496(8) 0.92506(12) 0.0361(4) Uani 1 1 d . . . . .
C015 C 0.33765(16) 0.49001(8) 0.51480(12) 0.0373(4) Uani 1 1 d . . . . .
H01G H 0.405281 0.466646 0.512991 0.056 Uiso 1 1 calc R U . . .
H01H H 0.296568 0.498958 0.454233 0.056 Uiso 1 1 calc R U . . .
H01I H 0.285741 0.469532 0.545081 0.056 Uiso 1 1 calc R U . . .
C016 C 0.27466(16) 0.31412(8) 0.70470(13) 0.0368(4) Uani 1 1 d . . . . .
H01J H 0.350411 0.315612 0.688940 0.055 Uiso 1 1 calc R U . . .
H01K H 0.223155 0.342175 0.670116 0.055 Uiso 1 1 calc R U . . .
H01L H 0.241165 0.276570 0.691749 0.055 Uiso 1 1 calc R U . . .
C017 C 0.45350(17) 0.64307(7) 0.65473(14) 0.0395(4) Uani 1 1 d . . . . .
H017 H 0.480137 0.676956 0.684904 0.047 Uiso 1 1 calc R U . . .
C018 C -0.05610(15) 0.32600(8) 0.56806(13) 0.0368(4) Uani 1 1 d . . . . .
H018 H -0.067416 0.316415 0.507160 0.044 Uiso 1 1 calc R U . . .
C019 C -0.03464(16) 0.42807(8) 0.52792(12) 0.0359(4) Uani 1 1 d . . . . .
H01M H -0.100903 0.453200 0.525361 0.054 Uiso 1 1 calc R U . . .
H01N H -0.038472 0.411499 0.469357 0.054 Uiso 1 1 calc R U . . .
H01O H 0.037398 0.449489 0.545934 0.054 Uiso 1 1 calc R U . . .
C01A C 0.17509(15) 0.62799(7) 0.69613(13) 0.0368(4) Uani 1 1 d . . . . .
H01P H 0.204353 0.597070 0.665315 0.055 Uiso 1 1 calc R U . . .
H01Q H 0.207436 0.663625 0.680844 0.055 Uiso 1 1 calc R U . . .
H01R H 0.090446 0.629283 0.678108 0.055 Uiso 1 1 calc R U . . .
C01B C -0.05811(15) 0.28427(7) 0.62993(15) 0.0401(4) Uani 1 1 d . . . . .
H01S H -0.071359 0.246329 0.611292 0.048 Uiso 1 1 calc R U . . .
C01C C 0.29056(15) 0.65412(8) 0.84728(15) 0.0398(4) Uani 1 1 d . . . . .
H01T H 0.323460 0.684426 0.821212 0.048 Uiso 1 1 calc R U . . .
C01D C 0.05765(16) 0.25037(8) 0.37445(14) 0.0393(4) Uani 1 1 d . . . . .
H01Z H 0.025120 0.251680 0.427462 0.059 Uiso 1 1 calc R U . . .
H H 0.068153 0.211102 0.358674 0.059 Uiso 1 1 calc R U . . .
HA H 0.004684 0.269051 0.325289 0.059 Uiso 1 1 calc R U . . .
C01E C 0.36197(17) 0.59565(9) 0.52100(12) 0.0406(4) Uani 1 1 d . . . . .
H01U H 0.325508 0.597314 0.459921 0.049 Uiso 1 1 calc R U . . .
C01F C 0.27578(17) 0.60186(10) 0.97609(13) 0.0468(5) Uani 1 1 d . . . . .
H01V H 0.298336 0.596530 1.038342 0.056 Uiso 1 1 calc R U . . .
C01G C 0.32264(16) 0.64547(9) 0.93741(15) 0.0480(5) Uani 1 1 d . . . . .
H01W H 0.377450 0.669796 0.972988 0.058 Uiso 1 1 calc R U . . .
C01H C 0.3999(2) 0.64472(8) 0.56624(15) 0.0473(5) Uani 1 1 d . . . . .
H01X H 0.388998 0.679753 0.536077 0.057 Uiso 1 1 calc R U . . .
C01I C 0.17050(18) 0.33817(8) 0.41522(16) 0.0449(5) Uani 1 1 d . . . . .
H01 H 0.121315 0.359186 0.366743 0.067 Uiso 1 1 calc R U . . .
HB H 0.249996 0.352400 0.425189 0.067 Uiso 1 1 calc R U . . .
HC H 0.141192 0.342872 0.469311 0.067 Uiso 1 1 calc R U . . .
C21 C -0.13993(18) 0.67084(8) 0.84776(14) 0.0431(4) Uani 1 1 d . . . . .
H21 H -0.105593 0.636025 0.869300 0.052 Uiso 1 1 calc R U . . .
C01K C 0.14169(18) 0.51816(11) 0.96755(14) 0.0522(6) Uani 1 1 d . . . . .
H01Y H 0.160332 0.482041 0.943562 0.078 Uiso 1 1 calc R U . . .
HD H 0.057475 0.523049 0.955124 0.078 Uiso 1 1 calc R U . . .
HE H 0.172460 0.518829 1.031719 0.078 Uiso 1 1 calc R U . . .
C01L C -0.1243(2) 0.77242(8) 0.84430(14) 0.0463(5) Uani 1 1 d . . . . .
H1 H -0.068946 0.790640 0.814554 0.069 Uiso 1 1 calc R U . . .
HF H -0.134049 0.795464 0.894651 0.069 Uiso 1 1 calc R U . . .
HG H -0.199024 0.768345 0.802487 0.069 Uiso 1 1 calc R U . . .
C01M C 0.03042(19) 0.71473(11) 0.93677(15) 0.0529(5) Uani 1 1 d . . . . .
H2 H 0.026740 0.735263 0.990994 0.079 Uiso 1 1 calc R U . . .
HH H 0.089333 0.731790 0.909356 0.079 Uiso 1 1 calc R U . . .
HI H 0.050705 0.675386 0.951350 0.079 Uiso 1 1 calc R U . . .

loop_
_atom_site_aniso_label
_atom_site_aniso_U_11
_atom_site_aniso_U_22
_atom_site_aniso_U_33
_atom_site_aniso_U_23
_atom_site_aniso_U_13
_atom_site_aniso_U_12
O1 0.0315(6) 0.0367(7) 0.0455(7) -0.0094(6) 0.0072(5) 0.0051(5)
N002 0.0187(6) 0.0224(6) 0.0260(6) 0.0013(5) 0.0061(5) 0.0000(5)
N003 0.0184(6) 0.0232(6) 0.0285(6) 0.0011(5) 0.0064(5) -0.0001(5)
O2 0.0373(7) 0.0330(7) 0.0568(8) -0.0085(6) 0.0056(6) -0.0029(5)
N005 0.0188(6) 0.0218(6) 0.0310(7) 0.0000(5) 0.0078(5) 0.0003(5)
N006 0.0184(6) 0.0222(6) 0.0279(6) -0.0002(5) 0.0056(5) -0.0003(5)
N007 0.0189(6) 0.0225(6) 0.0342(7) 0.0025(5) 0.0066(5) 0.0008(5)
N008 0.0206(6) 0.0243(6) 0.0357(7) -0.0034(5) 0.0078(5) -0.0002(5)
N009 0.0183(6) 0.0238(7) 0.0506(9) -0.0060(6) 0.0085(6) 0.0005(5)
N00A 0.0195(6) 0.0258(7) 0.0472(8) 0.0092(6) 0.0118(6) 0.0035(5)
N00B 0.0306(7) 0.0281(7) 0.0398(8) -0.0016(6) 0.0107(6) 0.0012(6)
N00C 0.0325(7) 0.0361(8) 0.0328(7) -0.0048(6) 0.0075(6) 0.0009(6)
C00D 0.0192(7) 0.0209(7) 0.0233(7) -0.0027(6) 0.0044(5) -0.0014(5)
C00E 0.0196(7) 0.0215(7) 0.0250(7) 0.0025(6) 0.0072(5) 0.0004(5)
C00F 0.0184(7) 0.0206(7) 0.0257(7) -0.0009(6) 0.0047(5) -0.0011(5)
C00G 0.0175(7) 0.0201(7) 0.0324(8) 0.0055(6) 0.0060(6) 0.0011(5)
C00H 0.0186(7) 0.0208(7) 0.0284(7) -0.0014(6) 0.0045(6) -0.0018(5)
C00I 0.0191(7) 0.0215(7) 0.0263(7) 0.0025(6) 0.0070(5) 0.0003(5)
C00J 0.0191(7) 0.0229(7) 0.0289(7) 0.0026(6) 0.0094(6) 0.0003(5)
C00K 0.0191(7) 0.0220(7) 0.0308(8) 0.0001(6) 0.0062(6) -0.0007(5)
C00L 0.0202(7) 0.0221(7) 0.0329(8) 0.0002(6) 0.0087(6) 0.0005(6)
C00M 0.0147(6) 0.0214(7) 0.0359(8) -0.0004(6) 0.0054(6) 0.0000(5)
C00N 0.0209(7) 0.0231(7) 0.0271(7) 0.0010(6) 0.0077(6) -0.0010(6)
C00O 0.0186(7) 0.0241(8) 0.0418(9) 0.0036(7) 0.0069(6) 0.0006(6)
C00P 0.0197(7) 0.0209(7) 0.0423(9) 0.0013(6) 0.0098(6) 0.0009(6)
C00Q 0.0193(7) 0.0268(8) 0.0347(8) -0.0077(6) 0.0065(6) 0.0016(6)
C00R 0.0193(7) 0.0297(8) 0.0326(8) 0.0054(7) 0.0032(6) -0.0011(6)
C00S 0.0265(8) 0.0334(9) 0.0280(8) 0.0025(6) 0.0090(6) 0.0054(6)
C00T 0.0228(7) 0.0244(8) 0.0390(9) -0.0018(6) 0.0115(6) -0.0013(6)
C00U 0.0234(8) 0.0200(7) 0.0531(10) 0.0059(7) 0.0102(7) -0.0018(6)
C00V 0.0231(7) 0.0272(8) 0.0367(9) -0.0037(7) 0.0074(6) 0.0017(6)
C00W 0.0208(7) 0.0223(7) 0.0496(10) -0.0067(7) 0.0081(7) 0.0008(6)
C00X 0.0287(8) 0.0313(9) 0.0382(9) 0.0091(7) 0.0058(7) -0.0002(7)
C00Y 0.0256(8) 0.0221(8) 0.0598(12) 0.0055(8) 0.0086(8) 0.0002(6)
C00Z 0.0256(8) 0.0416(10) 0.0309(8) 0.0097(7) 0.0045(6) -0.0034(7)
C010 0.0319(9) 0.0370(9) 0.0316(8) -0.0010(7) 0.0049(7) -0.0083(7)
C011 0.0249(8) 0.0345(9) 0.0453(10) 0.0176(8) 0.0087(7) -0.0013(7)
C012 0.0276(8) 0.0341(9) 0.0394(9) -0.0104(7) 0.0058(7) -0.0012(7)
C20 0.0293(8) 0.0359(9) 0.0358(9) -0.0022(7) 0.0057(7) 0.0002(7)
C014 0.0242(8) 0.0499(11) 0.0350(9) -0.0080(8) 0.0078(7) 0.0027(7)
C015 0.0362(9) 0.0429(10) 0.0302(8) -0.0061(7) 0.0014(7) 0.0054(8)
C016 0.0349(9) 0.0313(9) 0.0477(10) -0.0114(8) 0.0168(8) -0.0083(7)
C017 0.0445(10) 0.0228(8) 0.0558(11) 0.0024(8) 0.0211(9) -0.0025(7)
C018 0.0299(9) 0.0325(9) 0.0471(10) -0.0127(8) 0.0068(7) 0.0007(7)
C019 0.0400(10) 0.0374(9) 0.0313(8) -0.0020(7) 0.0101(7) 0.0019(8)
C01A 0.0282(8) 0.0275(8) 0.0547(11) 0.0069(8) 0.0089(8) -0.0025(7)
C01B 0.0295(9) 0.0221(8) 0.0672(13) -0.0103(8) 0.0076(8) -0.0011(7)
C01C 0.0263(8) 0.0275(9) 0.0649(13) -0.0137(8) 0.0085(8) -0.0026(7)
C01D 0.0319(9) 0.0305(9) 0.0574(12) -0.0031(8) 0.0138(8) 0.0008(7)
C01E 0.0456(11) 0.0457(11) 0.0331(9) 0.0142(8) 0.0143(8) 0.0128(8)
C01F 0.0317(9) 0.0701(14) 0.0366(10) -0.0189(10) 0.0027(8) 0.0074(9)
C01G 0.0282(9) 0.0488(12) 0.0655(14) -0.0292(10) 0.0067(9) -0.0029(8)
C01H 0.0612(13) 0.0299(9) 0.0577(12) 0.0176(9) 0.0279(10) 0.0094(9)
C01I 0.0427(11) 0.0288(9) 0.0646(13) -0.0042(9) 0.0145(9) -0.0005(8)
C21 0.0482(11) 0.0348(10) 0.0502(11) -0.0033(8) 0.0189(9) 0.0030(8)
C01K 0.0367(10) 0.0843(17) 0.0359(10) 0.0125(10) 0.0085(8) -0.0034(10)
C01L 0.0588(13) 0.0358(10) 0.0424(11) -0.0005(8) 0.0068(9) -0.0002(9)
C01M 0.0469(12) 0.0604(14) 0.0485(12) 0.0004(10) 0.0045(9) 0.0018(10)

loop_
_atom_type_symbol
_atom_type_description
_atom_type_scat_dispersion_real
_atom_type_scat_dispersion_imag
_atom_type_scat_source
C C 0.0181 0.0091 'International Tables Vol C Tables 4.2.6.8 and 6.1.1.4'
H H 0.0000 0.0000 'International Tables Vol C Tables 4.2.6.8 and 6.1.1.4'
N N 0.0311 0.0180 'International Tables Vol C Tables 4.2.6.8 and 6.1.1.4'
O O 0.0492 0.0322 'International Tables Vol C Tables 4.2.6.8 and 6.1.1.4'

loop_
_geom_angle_atom_site_label_1
_geom_angle_atom_site_label_2
_geom_angle_atom_site_label_3
_geom_angle
_geom_angle_site_symmetry_1
_geom_angle_site_symmetry_3
_geom_angle_publ_flag
N006 N002 C00F 114.19(12) . . ?
C00D N003 C00K 116.31(13) . . ?
C00E N005 C00L 116.53(13) . . ?
N002 N006 C00I 114.12(12) . . ?
C00H N007 C00K 117.64(13) . . ?
C00N N008 C00L 117.74(13) . . ?
H00A N009 H00B 120.0 . . ?
C00L N009 H00A 120.0 . . ?
C00L N009 H00B 120.0 . . ?
H00C N00A H00D 120.0 . . ?
C00K N00A H00C 120.0 . . ?
C00K N00A H00D 120.0 . . ?
C20 N00B C01D 121.00(15) . . ?
C20 N00B C01I 121.33(16) . . ?
C01I N00B C01D 117.48(15) . . ?
C21 N00C C01L 121.36(17) . . ?
C21 N00C C01M 121.12(18) . . ?
C01M N00C C01L 117.49(17) . . ?
N003 C00D C00F 122.70(14) . . ?
N003 C00D C00J 114.67(13) . . ?
C00F C00D C00J 122.63(13) . . ?
N005 C00E C00I 122.71(14) . . ?
N005 C00E C00M 113.57(13) . . ?
C00I C00E C00M 123.71(13) . . ?
C00D C00F N002 116.39(13) . . ?
C00D C00F C00H 116.53(13) . . ?
C00H C00F N002 126.91(13) . . ?
C00P C00G C00H 119.29(14) . . ?
C00R C00G C00H 118.66(13) . . ?
C00R C00G C00P 121.59(14) . . ?
N007 C00H C00F 121.31(14) . . ?
N007 C00H C00G 112.57(13) . . ?
C00F C00H C00G 125.99(13) . . ?
C00E C00I N006 116.07(13) . . ?
C00E C00I C00N 116.26(13) . . ?
C00N C00I N006 127.46(13) . . ?
C00S C00J C00D 120.11(14) . . ?
C00S C00J C00T 121.56(15) . . ?
C00T C00J C00D 118.21(14) . . ?
N007 C00K N003 125.50(13) . . ?
N00A C00K N003 117.52(13) . . ?
N00A C00K N007 116.97(14) . . ?
N005 C00L N008 125.12(14) . . ?
N009 C00L N005 117.12(14) . . ?
N009 C00L N008 117.73(14) . . ?
C00O C00M C00E 118.09(14) . . ?
C00O C00M C00V 121.85(15) . . ?
C00V C00M C00E 119.60(14) . . ?
N008 C00N C00I 121.10(14) . . ?
N008 C00N C00Q 113.13(13) . . ?
C00I C00N C00Q 125.52(13) . . ?
C00M C00O C00X 120.40(15) . . ?
C00Y C00O C00M 117.91(16) . . ?
C00Y C00O C00X 121.69(16) . . ?
C00G C00P C016 120.49(14) . . ?
C00U C00P C00G 118.07(16) . . ?
C00U C00P C016 121.42(15) . . ?
C00W C00Q C00N 120.01(15) . . ?
C014 C00Q C00N 118.35(15) . . ?
C014 C00Q C00W 121.25(16) . . ?
C00G C00R C00Z 118.54(15) . . ?
C00G C00R C010 120.55(14) . . ?
C00Z C00R C010 120.90(16) . . ?
C00J C00S C015 121.05(15) . . ?
C01E C00S C00J 117.97(16) . . ?
C01E C00S C015 120.97(16) . . ?
C00J C00T C012 120.60(15) . . ?
C017 C00T C00J 118.68(16) . . ?
C017 C00T C012 120.69(16) . . ?
C00P C00U H00U 119.6 . . ?
C011 C00U C00P 120.89(16) . . ?
C011 C00U H00U 119.6 . . ?
C00M C00V C019 120.25(15) . . ?
C018 C00V C00M 118.13(16) . . ?
C018 C00V C019 121.62(16) . . ?
C00Q C00W C01A 120.34(15) . . ?
C01C C00W C00Q 118.76(17) . . ?
C01C C00W C01A 120.90(17) . . ?
C00O C00X H00E 109.5 . . ?
C00O C00X H00F 109.5 . . ?
C00O C00X H00G 109.5 . . ?
H00E C00X H00F 109.5 . . ?
H00E C00X H00G 109.5 . . ?
H00F C00X H00G 109.5 . . ?
C00O C00Y H00Y 119.4 . . ?
C01B C00Y C00O 121.13(17) . . ?
C01B C00Y H00Y 119.4 . . ?
C00R C00Z H00Z 119.8 . . ?
C011 C00Z C00R 120.45(16) . . ?
C011 C00Z H00Z 119.8 . . ?
C00R C010 H01A 109.5 . . ?
C00R C010 H01B 109.5 . . ?
C00R C010 H01C 109.5 . . ?
H01A C010 H01B 109.5 . . ?
H01A C010 H01C 109.5 . . ?
H01B C010 H01C 109.5 . . ?
C00U C011 C00Z 120.36(15) . . ?
C00U C011 H011 119.8 . . ?
C00Z C011 H011 119.8 . . ?
C00T C012 H01D 109.5 . . ?
C00T C012 H01E 109.5 . . ?
C00T C012 H01F 109.5 . . ?
H01D C012 H01E 109.5 . . ?
H01D C012 H01F 109.5 . . ?
H01E C012 H01F 109.5 . . ?
O1 C20 N00B 126.39(17) . . ?
O1 C20 H20 116.8 . . ?
N00B C20 H20 116.8 . . ?
C00Q C014 C01F 117.90(18) . . ?
C00Q C014 C01K 120.99(17) . . ?
C01F C014 C01K 121.09(18) . . ?
C00S C015 H01G 109.5 . . ?
C00S C015 H01H 109.5 . . ?
C00S C015 H01I 109.5 . . ?
H01G C015 H01H 109.5 . . ?
H01G C015 H01I 109.5 . . ?
H01H C015 H01I 109.5 . . ?
C00P C016 H01J 109.5 . . ?
C00P C016 H01K 109.5 . . ?
C00P C016 H01L 109.5 . . ?
H01J C016 H01K 109.5 . . ?
H01J C016 H01L 109.5 . . ?
H01K C016 H01L 109.5 . . ?
C00T C017 H017 119.7 . . ?
C01H C017 C00T 120.62(18) . . ?
C01H C017 H017 119.7 . . ?
C00V C018 H018 119.6 . . ?
C01B C018 C00V 120.74(18) . . ?
C01B C018 H018 119.6 . . ?
C00V C019 H01M 109.5 . . ?
C00V C019 H01N 109.5 . . ?
C00V C019 H01O 109.5 . . ?
H01M C019 H01N 109.5 . . ?
H01M C019 H01O 109.5 . . ?
H01N C019 H01O 109.5 . . ?
C00W C01A H01P 109.5 . . ?
C00W C01A H01Q 109.5 . . ?
C00W C01A H01R 109.5 . . ?
H01P C01A H01Q 109.5 . . ?
H01P C01A H01R 109.5 . . ?
H01Q C01A H01R 109.5 . . ?
C00Y C01B C018 120.22(16) . . ?
C00Y C01B H01S 119.9 . . ?
C018 C01B H01S 119.9 . . ?
C00W C01C H01T 119.7 . . ?
C01G C01C C00W 120.63(19) . . ?
C01G C01C H01T 119.7 . . ?
N00B C01D H01Z 109.5 . . ?
N00B C01D H 109.5 . . ?
N00B C01D HA 109.5 . . ?
H01Z C01D H 109.5 . . ?
H01Z C01D HA 109.5 . . ?
H C01D HA 109.5 . . ?
C00S C01E H01U 119.6 . . ?
C01H C01E C00S 120.73(18) . . ?
C01H C01E H01U 119.6 . . ?
C014 C01F H01V 119.5 . . ?
C01G C01F C014 121.09(19) . . ?
C01G C01F H01V 119.5 . . ?
C01C C01G H01W 119.8 . . ?
C01F C01G C01C 120.37(18) . . ?
C01F C01G H01W 119.8 . . ?
C017 C01H C01E 120.42(17) . . ?
C017 C01H H01X 119.8 . . ?
C01E C01H H01X 119.8 . . ?
N00B C01I H01 109.5 . . ?
N00B C01I HB 109.5 . . ?
N00B C01I HC 109.5 . . ?
H01 C01I HB 109.5 . . ?
H01 C01I HC 109.5 . . ?
HB C01I HC 109.5 . . ?
O2 C21 N00C 125.60(19) . . ?
O2 C21 H21 117.2 . . ?
N00C C21 H21 117.2 . . ?
C014 C01K H01Y 109.5 . . ?
C014 C01K HD 109.5 . . ?
C014 C01K HE 109.5 . . ?
H01Y C01K HD 109.5 . . ?
H01Y C01K HE 109.5 . . ?
HD C01K HE 109.5 . . ?
N00C C01L H1 109.5 . . ?
N00C C01L HF 109.5 . . ?
N00C C01L HG 109.5 . . ?
H1 C01L HF 109.5 . . ?
H1 C01L HG 109.5 . . ?
HF C01L HG 109.5 . . ?
N00C C01M H2 109.5 . . ?
N00C C01M HH 109.5 . . ?
N00C C01M HI 109.5 . . ?
H2 C01M HH 109.5 . . ?
H2 C01M HI 109.5 . . ?
HH C01M HI 109.5 . . ?

loop_
_geom_bond_atom_site_label_1
_geom_bond_atom_site_label_2
_geom_bond_distance
_geom_bond_site_symmetry_2
_geom_bond_publ_flag
O1 C20 1.224(2) . ?
N002 N006 1.2622(17) . ?
N002 C00F 1.4162(18) . ?
N003 C00D 1.3338(19) . ?
N003 C00K 1.353(2) . ?
O2 C21 1.239(3) . ?
N005 C00E 1.3345(19) . ?
N005 C00L 1.350(2) . ?
N006 C00I 1.4163(19) . ?
N007 C00H 1.3343(19) . ?
N007 C00K 1.353(2) . ?
N008 C00L 1.352(2) . ?
N008 C00N 1.336(2) . ?
N009 H00A 0.8800 . ?
N009 H00B 0.8800 . ?
N009 C00L 1.340(2) . ?
N00A H00C 0.8800 . ?
N00A H00D 0.8800 . ?
N00A C00K 1.338(2) . ?
N00B C20 1.330(2) . ?
N00B C01D 1.455(2) . ?
N00B C01I 1.452(2) . ?
N00C C21 1.328(3) . ?
N00C C01L 1.452(2) . ?
N00C C01M 1.445(3) . ?
C00D C00F 1.406(2) . ?
C00D C00J 1.496(2) . ?
C00E C00I 1.401(2) . ?
C00E C00M 1.495(2) . ?
C00F C00H 1.408(2) . ?
C00G C00H 1.500(2) . ?
C00G C00P 1.402(2) . ?
C00G C00R 1.396(2) . ?
C00I C00N 1.411(2) . ?
C00J C00S 1.398(2) . ?
C00J C00T 1.399(2) . ?
C00M C00O 1.400(2) . ?
C00M C00V 1.401(2) . ?
C00N C00Q 1.502(2) . ?
C00O C00X 1.503(2) . ?
C00O C00Y 1.393(2) . ?
C00P C00U 1.396(2) . ?
C00P C016 1.502(2) . ?
C00Q C00W 1.400(2) . ?
C00Q C014 1.399(2) . ?
C00R C00Z 1.397(2) . ?
C00R C010 1.506(2) . ?
C00S C015 1.508(2) . ?
C00S C01E 1.397(2) . ?
C00T C012 1.507(2) . ?
C00T C017 1.387(2) . ?
C00U H00U 0.9500 . ?
C00U C011 1.381(3) . ?
C00V C018 1.396(2) . ?
C00V C019 1.504(2) . ?
C00W C01A 1.496(3) . ?
C00W C01C 1.395(2) . ?
C00X H00E 0.9800 . ?
C00X H00F 0.9800 . ?
C00X H00G 0.9800 . ?
C00Y H00Y 0.9500 . ?
C00Y C01B 1.382(3) . ?
C00Z H00Z 0.9500 . ?
C00Z C011 1.385(3) . ?
C010 H01A 0.9800 . ?
C010 H01B 0.9800 . ?
C010 H01C 0.9800 . ?
C011 H011 0.9500 . ?
C012 H01D 0.9800 . ?
C012 H01E 0.9800 . ?
C012 H01F 0.9800 . ?
C20 H20 0.9500 . ?
C014 C01F 1.406(3) . ?
C014 C01K 1.500(3) . ?
C015 H01G 0.9800 . ?
C015 H01H 0.9800 . ?
C015 H01I 0.9800 . ?
C016 H01J 0.9800 . ?
C016 H01K 0.9800 . ?
C016 H01L 0.9800 . ?
C017 H017 0.9500 . ?
C017 C01H 1.378(3) . ?
C018 H018 0.9500 . ?
C018 C01B 1.383(3) . ?
C019 H01M 0.9800 . ?
C019 H01N 0.9800 . ?
C019 H01O 0.9800 . ?
C01A H01P 0.9800 . ?
C01A H01Q 0.9800 . ?
C01A H01R 0.9800 . ?
C01B H01S 0.9500 . ?
C01C H01T 0.9500 . ?
C01C C01G 1.378(3) . ?
C01D H01Z 0.9800 . ?
C01D H 0.9800 . ?
C01D HA 0.9800 . ?
C01E H01U 0.9500 . ?
C01E C01H 1.384(3) . ?
C01F H01V 0.9500 . ?
C01F C01G 1.374(3) . ?
C01G H01W 0.9500 . ?
C01H H01X 0.9500 . ?
C01I H01 0.9800 . ?
C01I HB 0.9800 . ?
C01I HC 0.9800 . ?
C21 H21 0.9500 . ?
C01K H01Y 0.9800 . ?
C01K HD 0.9800 . ?
C01K HE 0.9800 . ?
C01L H1 0.9800 . ?
C01L HF 0.9800 . ?
C01L HG 0.9800 . ?
C01M H2 0.9800 . ?
C01M HH 0.9800 . ?
C01M HI 0.9800 . ?

loop_
_geom_torsion_atom_site_label_1
_geom_torsion_atom_site_label_2
_geom_torsion_atom_site_label_3
_geom_torsion_atom_site_label_4
_geom_torsion
_geom_torsion_site_symmetry_1
_geom_torsion_site_symmetry_2
_geom_torsion_site_symmetry_3
_geom_torsion_site_symmetry_4
_geom_torsion_publ_flag
N002 N006 C00I C00E 152.43(13) . . . . ?
N002 N006 C00I C00N -33.0(2) . . . . ?
N002 C00F C00H N007 -175.96(14) . . . . ?
N002 C00F C00H C00G -0.6(2) . . . . ?
N003 C00D C00F N002 176.37(13) . . . . ?
N003 C00D C00F C00H 0.7(2) . . . . ?
N003 C00D C00J C00S 93.51(17) . . . . ?
N003 C00D C00J C00T -82.59(17) . . . . ?
N005 C00E C00I N006 -178.35(13) . . . . ?
N005 C00E C00I C00N 6.5(2) . . . . ?
N005 C00E C00M C00O -89.07(17) . . . . ?
N005 C00E C00M C00V 83.28(17) . . . . ?
N006 N002 C00F C00D 156.69(13) . . . . ?
N006 N002 C00F C00H -28.2(2) . . . . ?
N006 C00I C00N N008 178.51(14) . . . . ?
N006 C00I C00N C00Q -7.6(2) . . . . ?
N008 C00N C00Q C00W -84.14(18) . . . . ?
N008 C00N C00Q C014 88.77(18) . . . . ?
C00D N003 C00K N007 -0.3(2) . . . . ?
C00D N003 C00K N00A -179.49(14) . . . . ?
C00D C00F C00H N007 -0.9(2) . . . . ?
C00D C00F C00H C00G 174.55(14) . . . . ?
C00D C00J C00S C015 3.1(2) . . . . ?
C00D C00J C00S C01E -175.61(14) . . . . ?
C00D C00J C00T C012 -6.8(2) . . . . ?
C00D C00J C00T C017 175.17(14) . . . . ?
C00E N005 C00L N008 -5.1(2) . . . . ?
C00E N005 C00L N009 176.81(14) . . . . ?
C00E C00I C00N N008 -7.0(2) . . . . ?
C00E C00I C00N C00Q 166.89(14) . . . . ?
C00E C00M C00O C00X -8.8(2) . . . . ?
C00E C00M C00O C00Y 171.22(14) . . . . ?
C00E C00M C00V C018 -170.76(14) . . . . ?
C00E C00M C00V C019 8.9(2) . . . . ?
C00F N002 N006 C00I 177.38(12) . . . . ?
C00F C00D C00J C00S -86.84(18) . . . . ?
C00F C00D C00J C00T 97.06(17) . . . . ?
C00G C00P C00U C011 1.0(2) . . . . ?
C00G C00R C00Z C011 0.4(2) . . . . ?
C00H N007 C00K N003 0.1(2) . . . . ?
C00H N007 C00K N00A 179.37(14) . . . . ?
C00H C00G C00P C00U 169.02(14) . . . . ?
C00H C00G C00P C016 -12.7(2) . . . . ?
C00H C00G C00R C00Z -169.74(14) . . . . ?
C00H C00G C00R C010 9.9(2) . . . . ?
C00I C00E C00M C00O 89.64(18) . . . . ?
C00I C00E C00M C00V -98.01(18) . . . . ?
C00I C00N C00Q C00W 101.59(19) . . . . ?
C00I C00N C00Q C014 -85.5(2) . . . . ?
C00J C00D C00F N002 -3.2(2) . . . . ?
C00J C00D C00F C00H -178.87(13) . . . . ?
C00J C00S C01E C01H -0.1(3) . . . . ?
C00J C00T C017 C01H 1.1(3) . . . . ?
C00K N003 C00D C00F -0.2(2) . . . . ?
C00K N003 C00D C00J 179.43(13) . . . . ?
C00K N007 C00H C00F 0.5(2) . . . . ?
C00K N007 C00H C00G -175.53(13) . . . . ?
C00L N005 C00E C00I -0.8(2) . . . . ?
C00L N005 C00E C00M 177.95(13) . . . . ?
C00L N008 C00N C00I 1.8(2) . . . . ?
C00L N008 C00N C00Q -172.74(14) . . . . ?
C00M C00E C00I N006 3.1(2) . . . . ?
C00M C00E C00I C00N -172.12(14) . . . . ?
C00M C00O C00Y C01B -0.1(2) . . . . ?
C00M C00V C018 C01B -0.6(2) . . . . ?
C00N N008 C00L N005 4.6(2) . . . . ?
C00N N008 C00L N009 -177.34(14) . . . . ?
C00N C00Q C00W C01A -7.0(2) . . . . ?
C00N C00Q C00W C01C 173.61(14) . . . . ?
C00N C00Q C014 C01F -173.39(15) . . . . ?
C00N C00Q C014 C01K 5.1(2) . . . . ?
C00O C00M C00V C018 1.3(2) . . . . ?
C00O C00M C00V C019 -179.01(15) . . . . ?
C00O C00Y C01B C018 0.9(3) . . . . ?
C00P C00G C00H N007 -80.86(18) . . . . ?
C00P C00G C00H C00F 103.39(18) . . . . ?
C00P C00G C00R C00Z 2.4(2) . . . . ?
C00P C00G C00R C010 -177.97(15) . . . . ?
C00P C00U C011 C00Z 1.8(3) . . . . ?
C00Q C00W C01C C01G -0.6(3) . . . . ?
C00Q C014 C01F C01G -0.1(3) . . . . ?
C00R C00G C00H N007 91.50(17) . . . . ?
C00R C00G C00H C00F -84.25(19) . . . . ?
C00R C00G C00P C00U -3.1(2) . . . . ?
C00R C00G C00P C016 175.22(15) . . . . ?
C00R C00Z C011 C00U -2.5(3) . . . . ?
C00S C00J C00T C012 177.13(14) . . . . ?
C00S C00J C00T C017 -0.9(2) . . . . ?
C00S C01E C01H C017 0.3(3) . . . . ?
C00T C00J C00S C015 179.03(15) . . . . ?
C00T C00J C00S C01E 0.4(2) . . . . ?
C00T C017 C01H C01E -0.8(3) . . . . ?
C00V C00M C00O C00X 179.00(14) . . . . ?
C00V C00M C00O C00Y -0.9(2) . . . . ?
C00V C018 C01B C00Y -0.5(3) . . . . ?
C00W C00Q C014 C01F -0.6(2) . . . . ?
C00W C00Q C014 C01K 177.88(17) . . . . ?
C00W C01C C01G C01F 0.0(3) . . . . ?
C00X C00O C00Y C01B 179.91(16) . . . . ?
C010 C00R C00Z C011 -179.19(16) . . . . ?
C012 C00T C017 C01H -176.89(17) . . . . ?
C014 C00Q C00W C01A -179.68(15) . . . . ?
C014 C00Q C00W C01C 0.9(2) . . . . ?
C014 C01F C01G C01C 0.4(3) . . . . ?
C015 C00S C01E C01H -178.75(18) . . . . ?
C016 C00P C00U C011 -177.35(16) . . . . ?
C019 C00V C018 C01B 179.75(16) . . . . ?
C01A C00W C01C C01G 180.00(16) . . . . ?
C01D N00B C20 O1 -4.7(3) . . . . ?
C01I N00B C20 O1 -179.70(19) . . . . ?
C01K C014 C01F C01G -178.53(19) . . . . ?
C01L N00C C21 O2 -2.1(3) . . . . ?
C01M N00C C21 O2 179.6(2) . . . . ?
